data_7049811
loop_
_publ_author_name
'Tomson, Neil C.'
'Anderson, Nickolas H.'
'Tondreau, Aaron M.'
'Scott, Brian L.'
'Boncella, James M.'

_publ_section_title
;
 Oxidation of uranium(iv) mixed imido-amido complexes with PhEEPh and to
 generate uranium(vi) bis(imido) dichalcogenolates,
 U(NR)<sub>2</sub>(EPh)<sub>2</sub>(L)<sub>2</sub>.
;
_journal_issue 29
_journal_name_full 'Dalton transactions (Cambridge, England : 2003)'
_journal_page_first 10865
_journal_page_last 10873
_journal_paper_doi 10.1039/c9dt00680j
_journal_volume 48
_journal_year 2019
_chemical_formula_moiety 'C48 H70 N2 Na2 O4 Te4 U'
_chemical_formula_sum 'C48 H70 N2 Na2 O4 Te4 U'
_chemical_formula_weight 1533.47
_space_group_crystal_system monoclinic
_space_group_IT_number 14
_space_group_name_Hall '-P 2ybc'
_space_group_name_H-M_alt 'P 1 21/c 1'
_symmetry_space_group_name_Hall '-P 2ybc'
_symmetry_space_group_name_H-M 'P 1 21/c 1'
_atom_sites_solution_hydrogens geom
_audit_creation_date 2019-03-06
_audit_creation_method
;
Olex2 1.2
(compiled Apr  3 2018 11:26:26 for OlexSys, GUI svn.r5486)
;
_audit_update_record
;
2019-03-06 deposited with the CCDC.    2019-04-23 downloaded from the CCDC.
;
_cell_angle_alpha 90
_cell_angle_beta 103.4770(10)
_cell_angle_gamma 90
_cell_formula_units_Z 2
_cell_length_a 12.2409(16)
_cell_length_b 26.166(3)
_cell_length_c 10.0543(13)
_cell_measurement_reflns_used 9907
_cell_measurement_temperature 100
_cell_measurement_theta_max 27.96
_cell_measurement_theta_min 2.22
_cell_volume 3131.7(7)
_computing_cell_refinement 'APEX2 V.2014.7-1 (Bruker AXS, 2014)'
_computing_data_collection 'APEX2 V.2014.7-1 (Bruker AXS, 2014)'
_computing_data_reduction 'SAINT, v. 8.34A (Bruker AXS, 2013)'
_computing_molecular_graphics 'SHELXTL, v. 2014/7, (Bruker AXS, 2014)'
_computing_publication_material 'SHELXTL, v. 2014/7, (Bruker AXS, 2014)'
_computing_structure_refinement 'SHELXL 2014/7 (Sheldrick, 2014)'
_computing_structure_solution 'SHELXS 2013/1 (Sheldrick, 2013)'
_diffrn_ambient_temperature 100
_diffrn_measured_fraction_theta_full 0.998
_diffrn_measured_fraction_theta_max 0.997
_diffrn_measurement_device_type 'Bruker D8 Quest with CMOS detector'
_diffrn_measurement_method '\w scans'
_diffrn_radiation_type MoK\a
_diffrn_radiation_wavelength 0.71073
_diffrn_reflns_av_R_equivalents 0.0296
_diffrn_reflns_av_unetI/netI 0.0232
_diffrn_reflns_Laue_measured_fraction_full 0.998
_diffrn_reflns_Laue_measured_fraction_max 0.997
_diffrn_reflns_limit_h_max 15
_diffrn_reflns_limit_h_min -15
_diffrn_reflns_limit_k_max 32
_diffrn_reflns_limit_k_min -32
_diffrn_reflns_limit_l_max 12
_diffrn_reflns_limit_l_min -12
_diffrn_reflns_number 32175
_diffrn_reflns_point_group_measured_fraction_full 0.998
_diffrn_reflns_point_group_measured_fraction_max 0.997
_diffrn_reflns_theta_full 25.242
_diffrn_reflns_theta_max 26.372
_diffrn_reflns_theta_min 1.879
_exptl_absorpt_coefficient_mu 4.477
_exptl_absorpt_correction_T_max 0.775
_exptl_absorpt_correction_T_min 0.439
_exptl_absorpt_correction_type multi-scan
_exptl_absorpt_process_details
;
SADABS-2014/2 (Bruker,2014) was used for absorption correction.
wR2(int) was 0.0982 before and 0.0391 after correction.
The Ratio of minimum to maximum transmission is 0.7181.
The \l/2 correction factor is 0.00150.
;
_exptl_crystal_colour 'dark orange'
_exptl_crystal_density_diffrn 1.626
_exptl_crystal_description plate
_exptl_crystal_F_000 1452
_exptl_crystal_size_max 0.22
_exptl_crystal_size_mid 0.16
_exptl_crystal_size_min 0.06
_refine_diff_density_max 1.368
_refine_diff_density_min -1.697
_refine_diff_density_rms 0.133
_refine_ls_extinction_method none
_refine_ls_goodness_of_fit_ref 1.192
_refine_ls_hydrogen_treatment constr
_refine_ls_matrix_type full
_refine_ls_number_parameters 280
_refine_ls_number_reflns 6388
_refine_ls_number_restraints 0
_refine_ls_restrained_S_all 1.192
_refine_ls_R_factor_all 0.0385
_refine_ls_R_factor_gt 0.0333
_refine_ls_shift/su_max 0.001
_refine_ls_shift/su_mean 0.000
_refine_ls_structure_factor_coef Fsqd
_refine_ls_weighting_details 'w=1/[\s^2^(Fo^2^)+19.3757P] where P=(Fo^2^+2Fc^2^)/3'
_refine_ls_weighting_scheme calc
_refine_ls_wR_factor_gt 0.0640
_refine_ls_wR_factor_ref 0.0651
_reflns_Friedel_coverage 0.000
_reflns_number_gt 5787
_reflns_number_total 6388
_reflns_threshold_expression 'I > 2\s(I)'
_cod_data_source_file c9dt00680j2.cif
_cod_data_source_block apx1737a_sq
_cod_depositor_comments 'Adding full bibliography for 7049805--7049811.cif.'
_cod_original_cell_volume 3131.6(7)
_cod_database_code 7049811
_shelx_shelxl_version_number 2018/3
_shelx_space_group_comment
;
The symmetry employed for this shelxl refinement is uniquely defined
by the following loop, which should always be used as a source of
symmetry information in preference to the above space-group names.
They are only intended as comments.
;
_shelx_estimated_absorpt_t_max 0.775
_shelx_estimated_absorpt_t_min 0.440
_olex2_refinement_description
;
1. Fixed Uiso
 At 1.2 times of:
  All C(H) groups, All C(H,H) groups
 At 1.5 times of:
  All C(H,H,H) groups
2.a Secondary CH2 refined with riding coordinates:
 C17(H17A,H17B), C18(H18A,H18B), C19(H19A,H19B), C20(H20A,H20B), C21(H21A,
 H21B), C22(H22A,H22B), C23(H23A,H23B), C24(H24A,H24B)
2.b Aromatic/amide H refined with riding coordinates:
 C2(H2), C3(H3), C4(H4), C5(H5), C6(H6), C8(H8), C9(H9), C10(H10), C11(H11),
 C12(H12)
2.c Idealised Me refined as rotating group:
 C14(H14A,H14B,H14C), C15(H15A,H15B,H15C), C16(H16A,H16B,H16C)
;
_olex2_submission_special_instructions 'No special instructions were received'

loop_
_space_group_symop_operation_xyz
'x, y, z'
'-x, y+1/2, -z+1/2'
'-x, -y, -z'
'x, -y-1/2, z-1/2'

loop_
_atom_site_label
_atom_site_type_symbol
_atom_site_fract_x
_atom_site_fract_y
_atom_site_fract_z
_atom_site_U_iso_or_equiv
_atom_site_adp_type
_atom_site_occupancy
_atom_site_site_symmetry_order
_atom_site_calc_flag
_atom_site_refinement_flags_posn
_atom_site_refinement_flags_adp
_atom_site_refinement_flags_occupancy
U1 U 1.000000 0.000000 0.500000 0.01442(6) Uani 1 2 d S T P
Te1 Te 0.77263(3) 0.04114(2) 0.33027(3) 0.01877(8) Uani 1 1 d . . .
Te2 Te 0.91410(3) 0.01315(2) 0.76655(3) 0.01878(8) Uani 1 1 d . . .
Na1 Na 0.86827(16) 0.05055(8) 0.0575(2) 0.0240(4) Uani 1 1 d . . .
O1 O 0.6890(3) 0.07606(16) -0.0550(4) 0.0289(9) Uani 1 1 d . . .
O2 O 0.9500(3) 0.12973(15) 0.0672(4) 0.0331(9) Uani 1 1 d . . .
N1 N 1.0722(3) 0.06090(16) 0.5602(4) 0.0193(9) Uani 1 1 d . . .
C1 C 0.7542(4) 0.1199(2) 0.3699(6) 0.0254(12) Uani 1 1 d . . .
C2 C 0.7723(5) 0.1372(2) 0.5047(6) 0.0373(15) Uani 1 1 d . . .
H2 H 0.793858 0.114025 0.576099 0.045 Uiso 1 1 calc R . .
C3 C 0.7588(6) 0.1877(3) 0.5340(8) 0.0534(19) Uani 1 1 d . . .
H3 H 0.770848 0.198342 0.624479 0.064 Uiso 1 1 calc R . .
C4 C 0.7278(6) 0.2224(3) 0.4307(9) 0.054(2) Uani 1 1 d . . .
H4 H 0.719653 0.256653 0.450730 0.065 Uiso 1 1 calc R . .
C5 C 0.7088(6) 0.2065(3) 0.2968(9) 0.053(2) Uani 1 1 d . . .
H5 H 0.686947 0.230060 0.226304 0.064 Uiso 1 1 calc R . .
C6 C 0.7221(5) 0.1553(2) 0.2669(7) 0.0405(16) Uani 1 1 d . . .
H6 H 0.709085 0.144784 0.176143 0.049 Uiso 1 1 calc R . .
C7 C 0.7691(4) -0.0328(2) 0.7585(5) 0.0200(10) Uani 1 1 d . . .
C8 C 0.7670(5) -0.0694(2) 0.8577(5) 0.0255(12) Uani 1 1 d . . .
H8 H 0.831649 -0.075627 0.925373 0.031 Uiso 1 1 calc R . .
C9 C 0.6710(5) -0.0965(2) 0.8573(6) 0.0328(13) Uani 1 1 d . . .
H9 H 0.671321 -0.121043 0.924279 0.039 Uiso 1 1 calc R . .
C10 C 0.5735(5) -0.0876(2) 0.7581(6) 0.0334(14) Uani 1 1 d . . .
H10 H 0.508356 -0.105904 0.758069 0.040 Uiso 1 1 calc R . .
C11 C 0.5745(5) -0.0514(2) 0.6599(6) 0.0327(13) Uani 1 1 d . . .
H11 H 0.509320 -0.044964 0.593338 0.039 Uiso 1 1 calc R . .
C12 C 0.6711(4) -0.0244(2) 0.6586(5) 0.0260(12) Uani 1 1 d . . .
H12 H 0.670657 -0.000395 0.590338 0.031 Uiso 1 1 calc R . .
C13 C 1.1393(4) 0.1053(2) 0.6239(5) 0.0229(11) Uani 1 1 d . . .
C14 C 1.1760(5) 0.0968(2) 0.7772(5) 0.0290(13) Uani 1 1 d . . .
H14A H 1.110985 0.091981 0.813872 0.043 Uiso 1 1 calc GR . .
H14B H 1.217255 0.126088 0.819482 0.043 Uiso 1 1 calc GR . .
H14C H 1.222947 0.067056 0.795318 0.043 Uiso 1 1 calc GR . .
C15 C 1.2418(5) 0.1100(2) 0.5628(6) 0.0365(14) Uani 1 1 d . . .
H15A H 1.286235 0.079452 0.582124 0.055 Uiso 1 1 calc GR . .
H15B H 1.285936 0.138859 0.602281 0.055 Uiso 1 1 calc GR . .
H15C H 1.217696 0.114476 0.465627 0.055 Uiso 1 1 calc GR . .
C16 C 1.0673(5) 0.1532(2) 0.5934(6) 0.0354(14) Uani 1 1 d . . .
H16A H 1.040970 0.157090 0.496246 0.053 Uiso 1 1 calc GR . .
H16B H 1.111306 0.182498 0.630242 0.053 Uiso 1 1 calc GR . .
H16C H 1.004220 0.150262 0.634487 0.053 Uiso 1 1 calc GR . .
C17 C 0.5897(4) 0.0466(2) -0.0530(6) 0.0294(12) Uani 1 1 d . . .
H17A H 0.576627 0.045626 0.038470 0.035 Uiso 1 1 calc R . .
H17B H 0.597436 0.011833 -0.083150 0.035 Uiso 1 1 calc R . .
C18 C 0.4954(5) 0.0733(3) -0.1493(8) 0.0478(18) Uani 1 1 d . . .
H18A H 0.460814 0.098568 -0.101609 0.057 Uiso 1 1 calc R . .
H18B H 0.438492 0.049121 -0.194098 0.057 Uiso 1 1 calc R . .
C19 C 0.5516(6) 0.0983(3) -0.2510(7) 0.0470(18) Uani 1 1 d . . .
H19A H 0.559006 0.074666 -0.322721 0.056 Uiso 1 1 calc R . .
H19B H 0.510316 0.128229 -0.291991 0.056 Uiso 1 1 calc R . .
C20 C 0.6644(5) 0.1127(3) -0.1633(7) 0.0393(15) Uani 1 1 d . . .
H20A H 0.721257 0.111709 -0.216201 0.047 Uiso 1 1 calc R . .
H20B H 0.662132 0.146873 -0.126700 0.047 Uiso 1 1 calc R . .
C21 C 1.0016(5) 0.1509(2) 0.1991(6) 0.0350(14) Uani 1 1 d . . .
H21A H 1.073236 0.134479 0.236652 0.042 Uiso 1 1 calc R . .
H21B H 0.953464 0.146173 0.262271 0.042 Uiso 1 1 calc R . .
C22 C 1.0177(10) 0.2061(3) 0.1757(8) 0.084(3) Uani 1 1 d . . .
H22A H 1.083795 0.219341 0.239139 0.101 Uiso 1 1 calc R . .
H22B H 0.952590 0.225896 0.183670 0.101 Uiso 1 1 calc R . .
C23 C 1.0327(9) 0.2062(3) 0.0294(8) 0.080(3) Uani 1 1 d . . .
H23A H 1.013873 0.239249 -0.013626 0.096 Uiso 1 1 calc R . .
H23B H 1.109012 0.197367 0.026371 0.096 Uiso 1 1 calc R . .
C24 C 0.9524(6) 0.1665(2) -0.0362(7) 0.0426(16) Uani 1 1 d . . .
H24A H 0.878412 0.181145 -0.070617 0.051 Uiso 1 1 calc R . .
H24B H 0.976981 0.150926 -0.111796 0.051 Uiso 1 1 calc R . .

loop_
_atom_site_aniso_label
_atom_site_aniso_U_11
_atom_site_aniso_U_22
_atom_site_aniso_U_33
_atom_site_aniso_U_23
_atom_site_aniso_U_13
_atom_site_aniso_U_12
U1 0.01273(12) 0.01914(13) 0.01069(12) 0.00041(10) 0.00128(9) 0.00097(10)
Te1 0.01403(15) 0.02720(19) 0.01410(15) 0.00309(12) 0.00127(11) 0.00348(13)
Te2 0.01762(16) 0.02675(18) 0.01240(15) 0.00031(12) 0.00439(12) 0.00299(13)
Na1 0.0181(10) 0.0360(12) 0.0175(10) 0.0011(9) 0.0034(8) 0.0059(9)
O1 0.0193(19) 0.048(3) 0.0191(19) 0.0048(17) 0.0038(15) -0.0004(17)
O2 0.039(2) 0.034(2) 0.025(2) -0.0003(17) 0.0033(17) -0.0100(19)
N1 0.021(2) 0.024(2) 0.013(2) -0.0004(17) 0.0054(16) -0.0001(18)
C1 0.012(2) 0.026(3) 0.037(3) 0.005(2) 0.002(2) 0.003(2)
C2 0.039(4) 0.035(4) 0.037(3) 0.000(3) 0.007(3) 0.015(3)
C3 0.055(5) 0.043(4) 0.059(5) -0.011(4) 0.008(4) 0.018(4)
C4 0.051(4) 0.030(4) 0.089(6) 0.004(4) 0.033(4) 0.008(3)
C5 0.058(5) 0.036(4) 0.077(6) 0.027(4) 0.041(4) 0.014(3)
C6 0.042(4) 0.033(3) 0.054(4) 0.021(3) 0.027(3) 0.012(3)
C7 0.015(2) 0.033(3) 0.013(2) -0.001(2) 0.0059(18) 0.002(2)
C8 0.025(3) 0.036(3) 0.016(3) 0.002(2) 0.006(2) 0.004(2)
C9 0.029(3) 0.035(3) 0.037(3) 0.010(3) 0.015(3) 0.000(3)
C10 0.024(3) 0.041(4) 0.037(3) -0.008(3) 0.012(3) -0.009(3)
C11 0.024(3) 0.049(4) 0.024(3) -0.003(3) 0.002(2) 0.001(3)
C12 0.022(3) 0.043(3) 0.014(2) 0.002(2) 0.006(2) 0.001(2)
C13 0.025(3) 0.022(3) 0.020(3) -0.003(2) 0.002(2) 0.000(2)
C14 0.031(3) 0.030(3) 0.022(3) -0.005(2) -0.002(2) -0.004(2)
C15 0.031(3) 0.040(4) 0.037(3) -0.004(3) 0.006(3) -0.013(3)
C16 0.044(4) 0.026(3) 0.032(3) -0.003(2) 0.000(3) 0.005(3)
C17 0.024(3) 0.035(3) 0.029(3) 0.000(2) 0.006(2) -0.005(2)
C18 0.012(3) 0.057(5) 0.068(5) 0.013(4) -0.003(3) 0.000(3)
C19 0.041(4) 0.049(4) 0.042(4) 0.013(3) -0.007(3) 0.008(3)
C20 0.033(3) 0.042(4) 0.041(4) 0.013(3) 0.004(3) 0.006(3)
C21 0.030(3) 0.046(4) 0.029(3) -0.005(3) 0.006(3) -0.002(3)
C22 0.131(9) 0.055(5) 0.052(5) -0.010(4) -0.005(5) -0.041(6)
C23 0.110(8) 0.065(6) 0.059(5) 0.017(4) 0.010(5) -0.050(6)
C24 0.061(4) 0.030(3) 0.038(4) 0.005(3) 0.014(3) 0.003(3)

loop_
_atom_type_symbol
_atom_type_description
_atom_type_scat_dispersion_real
_atom_type_scat_dispersion_imag
_atom_type_scat_source
C C 0.0033 0.0016 'International Tables Vol C Tables 4.2.6.8 and 6.1.1.4'
H H 0.0000 0.0000 'International Tables Vol C Tables 4.2.6.8 and 6.1.1.4'
N N 0.0061 0.0033 'International Tables Vol C Tables 4.2.6.8 and 6.1.1.4'
Na Na 0.0362 0.0249 'International Tables Vol C Tables 4.2.6.8 and 6.1.1.4'
O O 0.0106 0.0060 'International Tables Vol C Tables 4.2.6.8 and 6.1.1.4'
Te Te -0.5308 1.6751 'International Tables Vol C Tables 4.2.6.8 and 6.1.1.4'
U U -9.6767 9.6646 'International Tables Vol C Tables 4.2.6.8 and 6.1.1.4'

loop_
_geom_angle_atom_site_label_1
_geom_angle_atom_site_label_2
_geom_angle_atom_site_label_3
_geom_angle
_geom_angle_site_symmetry_1
_geom_angle_site_symmetry_3
Te1 U1 Te1 180.0 3_756 .
Te1 U1 Te2 90.259(12) . 3_756
Te1 U1 Te2 90.258(12) 3_756 .
Te1 U1 Te2 89.742(12) . .
Te1 U1 Te2 89.742(12) 3_756 3_756
Te2 U1 Te2 180.0 3_756 .
N1 U1 Te1 100.36(13) 3_756 3_756
N1 U1 Te1 100.35(13) . .
N1 U1 Te1 79.65(13) . 3_756
N1 U1 Te1 79.65(13) 3_756 .
N1 U1 Te2 81.68(12) 3_756 3_756
N1 U1 Te2 98.32(12) 3_756 .
N1 U1 Te2 98.33(12) . 3_756
N1 U1 Te2 81.68(12) . .
N1 U1 N1 180.0 3_756 .
U1 Te1 Na1 92.13(4) . .
C1 Te1 U1 110.82(14) . .
C1 Te1 Na1 99.24(16) . .
U1 Te2 Na1 165.70(4) . 1_556
U1 Te2 Na1 90.75(4) . 3_756
Na1 Te2 Na1 87.52(5) 1_556 3_756
C7 Te2 U1 110.50(13) . .
C7 Te2 Na1 107.31(14) . 3_756
C7 Te2 Na1 83.52(13) . 1_556
Te1 Na1 Te2 85.02(5) . 3_756
Te1 Na1 Te2 155.77(8) . 1_554
Te2 Na1 Te2 92.48(5) 1_554 3_756
O1 Na1 Te1 86.98(11) . .
O1 Na1 Te2 89.40(11) . 1_554
O1 Na1 Te2 164.56(13) . 3_756
O2 Na1 Te1 105.89(12) . .
O2 Na1 Te2 98.32(12) . 1_554
O2 Na1 Te2 98.31(12) . 3_756
O2 Na1 O1 96.57(16) . .
C17 O1 Na1 122.9(3) . .
C20 O1 Na1 124.9(3) . .
C20 O1 C17 109.9(4) . .
C21 O2 Na1 118.7(3) . .
C24 O2 Na1 131.6(4) . .
C24 O2 C21 109.5(5) . .
C13 N1 U1 172.1(4) . .
C2 C1 Te1 119.8(4) . .
C6 C1 Te1 122.4(5) . .
C6 C1 C2 117.8(6) . .
C1 C2 H2 119.3 . .
C3 C2 C1 121.3(6) . .
C3 C2 H2 119.3 . .
C2 C3 H3 119.9 . .
C4 C3 C2 120.2(7) . .
C4 C3 H3 119.9 . .
C3 C4 H4 120.1 . .
C3 C4 C5 119.9(7) . .
C5 C4 H4 120.1 . .
C4 C5 H5 120.0 . .
C4 C5 C6 120.0(7) . .
C6 C5 H5 120.0 . .
C1 C6 C5 120.8(7) . .
C1 C6 H6 119.6 . .
C5 C6 H6 119.6 . .
C8 C7 Te2 121.1(4) . .
C8 C7 C12 118.2(5) . .
C12 C7 Te2 120.6(4) . .
C7 C8 H8 119.5 . .
C9 C8 C7 120.9(5) . .
C9 C8 H8 119.5 . .
C8 C9 H9 119.7 . .
C8 C9 C10 120.6(5) . .
C10 C9 H9 119.7 . .
C9 C10 H10 120.5 . .
C11 C10 C9 118.9(5) . .
C11 C10 H10 120.5 . .
C10 C11 H11 119.6 . .
C10 C11 C12 120.8(5) . .
C12 C11 H11 119.6 . .
C7 C12 H12 119.7 . .
C11 C12 C7 120.6(5) . .
C11 C12 H12 119.7 . .
N1 C13 C14 109.1(4) . .
N1 C13 C15 108.3(4) . .
N1 C13 C16 108.8(4) . .
C14 C13 C15 110.1(5) . .
C14 C13 C16 110.2(5) . .
C16 C13 C15 110.2(5) . .
C13 C14 H14A 109.5 . .
C13 C14 H14B 109.5 . .
C13 C14 H14C 109.5 . .
H14A C14 H14B 109.5 . .
H14A C14 H14C 109.5 . .
H14B C14 H14C 109.5 . .
C13 C15 H15A 109.5 . .
C13 C15 H15B 109.5 . .
C13 C15 H15C 109.5 . .
H15A C15 H15B 109.5 . .
H15A C15 H15C 109.5 . .
H15B C15 H15C 109.5 . .
C13 C16 H16A 109.5 . .
C13 C16 H16B 109.5 . .
C13 C16 H16C 109.5 . .
H16A C16 H16B 109.5 . .
H16A C16 H16C 109.5 . .
H16B C16 H16C 109.5 . .
O1 C17 H17A 110.6 . .
O1 C17 H17B 110.6 . .
O1 C17 C18 105.5(5) . .
H17A C17 H17B 108.8 . .
C18 C17 H17A 110.6 . .
C18 C17 H17B 110.6 . .
C17 C18 H18A 111.0 . .
C17 C18 H18B 111.0 . .
C17 C18 C19 103.6(5) . .
H18A C18 H18B 109.0 . .
C19 C18 H18A 111.0 . .
C19 C18 H18B 111.0 . .
C18 C19 H19A 111.3 . .
C18 C19 H19B 111.3 . .
H19A C19 H19B 109.2 . .
C20 C19 C18 102.3(5) . .
C20 C19 H19A 111.3 . .
C20 C19 H19B 111.3 . .
O1 C20 C19 106.3(5) . .
O1 C20 H20A 110.5 . .
O1 C20 H20B 110.5 . .
C19 C20 H20A 110.5 . .
C19 C20 H20B 110.5 . .
H20A C20 H20B 108.7 . .
O2 C21 H21A 110.6 . .
O2 C21 H21B 110.6 . .
O2 C21 C22 105.9(5) . .
H21A C21 H21B 108.7 . .
C22 C21 H21A 110.6 . .
C22 C21 H21B 110.6 . .
C21 C22 H22A 111.4 . .
C21 C22 H22B 111.4 . .
C21 C22 C23 101.9(7) . .
H22A C22 H22B 109.3 . .
C23 C22 H22A 111.4 . .
C23 C22 H22B 111.4 . .
C22 C23 H23A 111.3 . .
C22 C23 H23B 111.3 . .
H23A C23 H23B 109.2 . .
C24 C23 C22 102.3(6) . .
C24 C23 H23A 111.3 . .
C24 C23 H23B 111.3 . .
O2 C24 C23 105.9(5) . .
O2 C24 H24A 110.5 . .
O2 C24 H24B 110.5 . .
C23 C24 H24A 110.5 . .
C23 C24 H24B 110.5 . .
H24A C24 H24B 108.7 . .

loop_
_geom_bond_atom_site_label_1
_geom_bond_atom_site_label_2
_geom_bond_distance
_geom_bond_site_symmetry_2
U1 Te1 3.0989(4) 3_756
U1 Te1 3.0989(4) .
U1 Te2 3.1176(5) .
U1 Te2 3.1176(5) 3_756
U1 N1 1.854(4) 3_756
U1 N1 1.854(4) .
Te1 Na1 3.232(2) .
Te1 C1 2.122(5) .
Te2 Na1 3.255(2) 1_556
Te2 Na1 3.287(2) 3_756
Te2 C7 2.131(5) .
Na1 O1 2.320(4) .
Na1 O2 2.293(4) .
O1 C17 1.444(6) .
O1 C20 1.429(7) .
O2 C21 1.440(7) .
O2 C24 1.422(7) .
N1 C13 1.480(7) .
C1 C2 1.397(8) .
C1 C6 1.375(8) .
C2 H2 0.9300 .
C2 C3 1.371(9) .
C3 H3 0.9300 .
C3 C4 1.365(10) .
C4 H4 0.9300 .
C4 C5 1.375(11) .
C5 H5 0.9300 .
C5 C6 1.393(9) .
C6 H6 0.9300 .
C7 C8 1.385(7) .
C7 C12 1.391(7) .
C8 H8 0.9300 .
C8 C9 1.373(8) .
C9 H9 0.9300 .
C9 C10 1.385(8) .
C10 H10 0.9300 .
C10 C11 1.370(8) .
C11 H11 0.9300 .
C11 C12 1.380(8) .
C12 H12 0.9300 .
C13 C14 1.519(7) .
C13 C15 1.525(8) .
C13 C16 1.521(8) .
C14 H14A 0.9600 .
C14 H14B 0.9600 .
C14 H14C 0.9600 .
C15 H15A 0.9600 .
C15 H15B 0.9600 .
C15 H15C 0.9600 .
C16 H16A 0.9600 .
C16 H16B 0.9600 .
C16 H16C 0.9600 .
C17 H17A 0.9700 .
C17 H17B 0.9700 .
C17 C18 1.495(8) .
C18 H18A 0.9700 .
C18 H18B 0.9700 .
C18 C19 1.509(9) .
C19 H19A 0.9700 .
C19 H19B 0.9700 .
C19 C20 1.503(9) .
C20 H20A 0.9700 .
C20 H20B 0.9700 .
C21 H21A 0.9700 .
C21 H21B 0.9700 .
C21 C22 1.484(10) .
C22 H22A 0.9700 .
C22 H22B 0.9700 .
C22 C23 1.523(12) .
C23 H23A 0.9700 .
C23 H23B 0.9700 .
C23 C24 1.476(10) .
C24 H24A 0.9700 .
C24 H24B 0.9700 .

loop_
_smtbx_masks_void_nr
_smtbx_masks_void_average_x
_smtbx_masks_void_average_y
_smtbx_masks_void_average_z
_smtbx_masks_void_volume
_smtbx_masks_void_count_electrons
1 0.395 0.250 -0.834 289.0 72.1
2 0.605 0.750 -0.049 289.0 76.0
